data_2206919
loop_
_publ_author_name
'Lu, Zhen-Zhong'
'Gao, Shan'
'Huo, Li-Hua'
'Zhao, Hui'
'Zhao, Jing-Gui'

_publ_section_title
;Di-\m-nitrato-\k^4^<i>O</i>:<i>O</i>'-bis[bis(3-hydroxypyridine-\k<i>N</i>)silver(I)]
 dihydrate
;
_journal_coeditor_code CI6654
_journal_issue 10
_journal_name_full 'Acta Crystallographica Section E'
_journal_page_first m2151
_journal_page_last m2153
_journal_paper_doi 10.1107/S1600536805030710
_journal_volume 61
_journal_year 2005
_chemical_formula_iupac '[Ag (N O3) (C5 H5 N O)2], H2 O'
_chemical_formula_moiety 'C10 H10 Ag N3 O5, H2 O'
_chemical_formula_sum 'C10 H12 Ag N3 O6'
_chemical_formula_weight 378.09
_chemical_name_systematic
;
Di-\m-nitrato-\k^4^O:O'-bis[bis(3-hydroxypyridine-\kN)silver(I)] dihydrate
;
_space_group_IT_number 2
_symmetry_cell_setting triclinic
_symmetry_space_group_name_Hall '-P 1'
_symmetry_space_group_name_H-M 'P -1'
_atom_sites_solution_hydrogens geom
_atom_sites_solution_primary direct
_atom_sites_solution_secondary difmap
_cell_angle_alpha 81.37(3)
_cell_angle_beta 71.64(3)
_cell_angle_gamma 72.01(3)
_cell_formula_units_Z 2
_cell_length_a 7.9912(16)
_cell_length_b 8.8615(18)
_cell_length_c 10.399(2)
_cell_measurement_reflns_used 5742
_cell_measurement_temperature 296(2)
_cell_measurement_theta_max 27.47
_cell_measurement_theta_min 3.09
_cell_volume 663.6(3)
_computing_cell_refinement RAPID-AUTO
_computing_data_collection 'RAPID-AUTO (Rigaku Corporation, 1998)'
_computing_data_reduction 'CrystalStructure (Rigaku/MSC & Rigaku Corporation, 2002)'
_computing_molecular_graphics 'ORTEPII (Johnson, 1976)'
_computing_publication_material SHELXL97
_computing_structure_refinement 'SHELXL97 (Sheldrick, 1997)'
_computing_structure_solution 'SHELXS97 (Sheldrick, 1997)'
_diffrn_ambient_temperature 296(2)
_diffrn_detector_area_resol_mean 10
_diffrn_measured_fraction_theta_full 0.990
_diffrn_measured_fraction_theta_max 0.990
_diffrn_measurement_device_type 'Rigaku R-AXIS RAPID'
_diffrn_measurement_method \w
_diffrn_radiation_monochromator graphite
_diffrn_radiation_source 'fine-focus sealed tube'
_diffrn_radiation_type MoK\a
_diffrn_radiation_wavelength 0.71073
_diffrn_reflns_av_R_equivalents 0.0170
_diffrn_reflns_av_sigmaI/netI 0.0285
_diffrn_reflns_limit_h_max 10
_diffrn_reflns_limit_h_min -9
_diffrn_reflns_limit_k_max 11
_diffrn_reflns_limit_k_min -11
_diffrn_reflns_limit_l_max 13
_diffrn_reflns_limit_l_min -13
_diffrn_reflns_number 6582
_diffrn_reflns_theta_full 27.47
_diffrn_reflns_theta_max 27.47
_diffrn_reflns_theta_min 3.09
_diffrn_standards_decay_% 0
_diffrn_standards_number 0
_exptl_absorpt_coefficient_mu 1.548
_exptl_absorpt_correction_T_max 0.747
_exptl_absorpt_correction_T_min 0.610
_exptl_absorpt_correction_type multi-scan
_exptl_absorpt_process_details '(ABSCOR; Higashi, 1995)'
_exptl_crystal_colour colourless
_exptl_crystal_density_diffrn 1.892
_exptl_crystal_density_method 'not measured'
_exptl_crystal_description Prism
_exptl_crystal_F_000 376
_exptl_crystal_size_max 0.36
_exptl_crystal_size_mid 0.27
_exptl_crystal_size_min 0.19
_refine_diff_density_max 0.583
_refine_diff_density_min -0.315
_refine_ls_extinction_method none
_refine_ls_goodness_of_fit_ref 1.035
_refine_ls_hydrogen_treatment mixed
_refine_ls_matrix_type full
_refine_ls_number_parameters 193
_refine_ls_number_reflns 3011
_refine_ls_number_restraints 5
_refine_ls_restrained_S_all 1.034
_refine_ls_R_factor_all 0.0352
_refine_ls_R_factor_gt 0.0268
_refine_ls_shift/su_max 0.001
_refine_ls_shift/su_mean <0.001
_refine_ls_structure_factor_coef Fsqd
_refine_ls_weighting_details 'calc w = 1/[\s^2^(Fo^2^)+(0.0416P)^2^+0.0053P] where P = (Fo^2^+2Fc^2^)/3'
_refine_ls_weighting_scheme calc
_refine_ls_wR_factor_gt 0.0646
_refine_ls_wR_factor_ref 0.0678
_reflns_number_gt 2533
_reflns_number_total 3011
_reflns_threshold_expression I>2\s(I)
_cod_depositor_comments
;

2017-06-28
Z value and formula fixed to values more according to usual
chemical conventions.                 miguel
;
_cod_original_formula_sum 'C20 H24 Ag2 N6 O12'
_cod_original_formula_weight 756.19
_cod_original_formula_moiety 'C20 H20 Ag2 N6 O10, 2H2 O'
_cod_original_formula_iupac '[Ag2 (N O3)2 (C5 H5 N O)4], 2H2 O'
_cod_original_formula_units_Z 1
_cod_data_source_file ci6654.cif
_cod_data_source_block II
_cod_database_code 2206919
_cod_database_fobs_code 2206919

loop_
_symmetry_equiv_pos_as_xyz
'x, y, z'
'-x, -y, -z'

loop_
_atom_site_label
_atom_site_fract_x
_atom_site_fract_y
_atom_site_fract_z
_atom_site_U_iso_or_equiv
_atom_site_adp_type
_atom_site_calc_flag
_atom_site_refinement_flags
_atom_site_occupancy
_atom_site_type_symbol
Ag1 0.69864(3) 0.54425(2) 0.43994(2) 0.05103(9) Uani d . 1 Ag
O1W 1.0194(3) 0.1979(4) 1.0753(2) 0.0828(7) Uani d D 1 O
O1 0.2890(3) 1.0702(2) 0.2297(2) 0.0539(4) Uani d D 1 O
O2 0.9111(4) 0.4190(3) 0.8937(2) 0.0742(6) Uani d D 1 O
O3 0.3204(3) 0.7474(3) 0.6333(2) 0.0724(6) Uani d . 1 O
O4 0.5717(3) 0.7994(2) 0.6194(2) 0.0622(5) Uani d . 1 O
O5 0.3432(3) 0.8461(3) 0.7989(2) 0.0782(7) Uani d . 1 O
N1 0.5825(3) 0.6775(2) 0.2838(2) 0.0432(4) Uani d . 1 N
N2 0.8483(3) 0.3954(2) 0.5733(2) 0.0437(4) Uani d . 1 N
N3 0.4115(3) 0.7960(2) 0.6849(2) 0.0461(5) Uani d . 1 N
C1 0.4793(3) 0.8278(3) 0.3024(2) 0.0421(5) Uani d . 1 C
C2 0.3940(3) 0.9176(3) 0.2084(2) 0.0413(5) Uani d . 1 C
C3 0.4130(4) 0.8499(3) 0.0924(3) 0.0491(6) Uani d . 1 C
C4 0.5220(4) 0.6965(3) 0.0719(3) 0.0554(7) Uani d . 1 C
C5 0.6049(4) 0.6133(3) 0.1693(3) 0.0492(6) Uani d . 1 C
C6 0.8391(3) 0.4458(3) 0.6892(3) 0.0469(6) Uani d . 1 C
C7 0.9323(3) 0.3531(3) 0.7791(3) 0.0481(6) Uani d . 1 C
C8 1.0403(3) 0.2026(3) 0.7449(3) 0.0509(6) Uani d . 1 C
C9 1.0504(4) 0.1516(3) 0.6240(3) 0.0541(6) Uani d . 1 C
C10 0.9538(4) 0.2490(3) 0.5393(3) 0.0510(6) Uani d . 1 C
H1 0.4645 0.8735 0.3816 0.050 Uiso calc R 1 H
H3 0.3535 0.9067 0.0290 0.059 Uiso calc R 1 H
H4 0.5396 0.6490 -0.0071 0.066 Uiso calc R 1 H
H5 0.6784 0.5096 0.1547 0.059 Uiso calc R 1 H
H6 0.7669 0.5481 0.7118 0.056 Uiso calc R 1 H
H8 1.1049 0.1371 0.8023 0.061 Uiso calc R 1 H
H9 1.1231 0.0503 0.5988 0.065 Uiso calc R 1 H
H10 0.9622 0.2125 0.4576 0.061 Uiso calc R 1 H
H11 0.335(5) 1.110(4) 0.274(3) 0.081 Uiso d D 1 H
H12 0.961(5) 0.346(4) 0.943(4) 0.111 Uiso d D 1 H
H1W1 1.087(4) 0.194(6) 1.125(3) 0.124 Uiso d D 1 H
H1W2 0.916(3) 0.189(6) 1.125(3) 0.124 Uiso d D 1 H

loop_
_atom_site_aniso_label
_atom_site_aniso_U_11
_atom_site_aniso_U_22
_atom_site_aniso_U_33
_atom_site_aniso_U_12
_atom_site_aniso_U_13
_atom_site_aniso_U_23
Ag1 0.05349(13) 0.04793(12) 0.05306(13) -0.00751(9) -0.02662(9) 0.00361(8)
O1W 0.0701(15) 0.1093(19) 0.0705(15) -0.0225(15) -0.0371(12) 0.0221(14)
O1 0.0555(11) 0.0466(9) 0.0615(12) -0.0033(8) -0.0301(9) -0.0029(8)
O2 0.0901(16) 0.0682(13) 0.0550(12) 0.0067(12) -0.0325(11) -0.0116(10)
O3 0.0952(17) 0.0712(13) 0.0732(14) -0.0329(12) -0.0438(13) -0.0074(11)
O4 0.0598(12) 0.0608(12) 0.0601(12) -0.0073(10) -0.0111(10) -0.0191(10)
O5 0.0730(15) 0.1116(19) 0.0545(12) -0.0273(14) -0.0105(11) -0.0320(13)
N1 0.0453(11) 0.0423(10) 0.0427(10) -0.0089(8) -0.0170(9) -0.0019(8)
N2 0.0410(10) 0.0394(10) 0.0509(12) -0.0090(8) -0.0175(9) 0.0018(9)
N3 0.0626(14) 0.0329(9) 0.0456(11) -0.0036(9) -0.0274(10) -0.0051(8)
C1 0.0462(13) 0.0456(12) 0.0361(11) -0.0115(10) -0.0141(10) -0.0050(10)
C2 0.0378(12) 0.0453(12) 0.0421(12) -0.0121(10) -0.0140(10) 0.0006(10)
C3 0.0569(15) 0.0583(15) 0.0408(13) -0.0231(12) -0.0224(11) 0.0043(11)
C4 0.0732(19) 0.0588(15) 0.0389(13) -0.0241(14) -0.0135(13) -0.0102(12)
C5 0.0542(15) 0.0479(13) 0.0432(13) -0.0111(11) -0.0111(11) -0.0084(11)
C6 0.0434(13) 0.0399(12) 0.0511(14) -0.0031(10) -0.0144(11) 0.0002(11)
C7 0.0448(13) 0.0503(13) 0.0444(13) -0.0081(11) -0.0117(11) -0.0013(11)
C8 0.0426(13) 0.0467(13) 0.0596(16) -0.0055(11) -0.0201(12) 0.0053(12)
C9 0.0452(14) 0.0417(12) 0.0712(18) -0.0005(11) -0.0209(13) -0.0060(12)
C10 0.0482(14) 0.0458(13) 0.0588(15) -0.0076(11) -0.0195(12) -0.0055(12)

loop_
_atom_type_symbol
_atom_type_description
_atom_type_scat_dispersion_real
_atom_type_scat_dispersion_imag
_atom_type_scat_source
C C 0.0033 0.0016 'International Tables Vol C Tables 4.2.6.8 and 6.1.1.4'
H H 0.0000 0.0000 'International Tables Vol C Tables 4.2.6.8 and 6.1.1.4'
N N 0.0061 0.0033 'International Tables Vol C Tables 4.2.6.8 and 6.1.1.4'
O O 0.0106 0.0060 'International Tables Vol C Tables 4.2.6.8 and 6.1.1.4'
Ag Ag -0.8971 1.1015 'International Tables Vol C Tables 4.2.6.8 and 6.1.1.4'

loop_
_geom_angle_atom_site_label_1
_geom_angle_atom_site_label_2
_geom_angle_atom_site_label_3
_geom_angle_site_symmetry_1
_geom_angle_site_symmetry_3
_geom_angle
_geom_angle_publ_flag
O4 Ag1 N1 . . 96.37(7) yes
O4 Ag1 N2 . . 90.05(8) yes
N1 Ag1 N2 . . 171.79(8) yes
N1 Ag1 O3 . 2_666 91.78(2) yes
N2 Ag1 O3 . 2_666 84.98(2) yes
O4 Ag1 O3 . 2_666 151.50(2) yes
N1 Ag1 Ag1 . 2_666 84.09(6) no
N2 Ag1 Ag1 . 2_666 100.95(6) no
O4 Ag1 Ag1 . 2_666 91.48(2) no
O3 Ag1 Ag1 2_666 2_666 62.10(2) no
O1 C2 C3 . . 119.6(2) no
O1 C2 C1 . . 121.5(2) no
O2 C7 C8 . . 124.6(2) no
O2 C7 C6 . . 117.0(2) no
O3 N3 O4 . . 120.2(2) no
O5 N3 O3 . . 119.8(2) no
O5 N3 O4 . . 120.0(2) no
N1 C1 C2 . . 122.5(2) no
N1 C1 H1 . . 118.8 no
N1 C5 C4 . . 121.9(2) no
N1 C5 H5 . . 119.1 no
N2 C6 C7 . . 123.0(2) no
N2 C6 H6 . . 118.5 no
N2 C10 C9 . . 120.9(3) no
N2 C10 H10 . . 119.6 no
C1 N1 Ag1 . . 119.6(2) no
C2 O1 H11 . . 107(2) no
C2 C1 H1 . . 118.8 no
C2 C3 C4 . . 118.6(2) no
C2 C3 H3 . . 120.7 no
C3 C2 C1 . . 119.0(2) no
C3 C4 C5 . . 119.6(2) no
C3 C4 H4 . . 120.2 no
C4 C3 H3 . . 120.7 no
C4 C5 H5 . . 119.1 no
C5 C4 H4 . . 120.2 no
C5 N1 C1 . . 118.5(2) no
C5 N1 Ag1 . . 121.9(2) no
C6 N2 C10 . . 118.8(2) no
C6 N2 Ag1 . . 121.1(2) no
C7 O2 H12 . . 106(3) no
C7 C6 H6 . . 118.5 no
C7 C8 H8 . . 120.9 no
C8 C9 C10 . . 120.7(3) no
C8 C9 H9 . . 119.7 no
C8 C7 C6 . . 118.4(3) no
C9 C8 C7 . . 118.2(2) no
C9 C10 H10 . . 119.6 no
C9 C8 H8 . . 120.9 no
C10 C9 H9 . . 119.7 no
C10 N2 Ag1 . . 120.13(18) no
H1W1 O1W H1W2 . . 109(3) no

loop_
_geom_bond_atom_site_label_1
_geom_bond_atom_site_label_2
_geom_bond_site_symmetry_2
_geom_bond_distance
_geom_bond_publ_flag
Ag1 N1 . 2.142(2) yes
Ag1 N2 . 2.148(2) yes
Ag1 O3 2_666 2.862(2) yes
Ag1 O4 . 2.877(2) yes
Ag1 Ag1 2_666 3.3170(10) yes
O1W H1W1 . 0.85(4) no
O1W H1W2 . 0.85(3) no
O1 C2 . 1.362(3) no
O1 H11 . 0.84(4) no
O2 C7 . 1.346(4) no
O2 H12 . 0.84(4) no
O3 N3 . 1.230(3) no
O4 N3 . 1.253(3) no
O5 N3 . 1.226(3) no
N1 C5 . 1.334(3) no
N1 C1 . 1.338(3) no
N2 C6 . 1.321(3) no
N2 C10 . 1.339(3) no
C1 C2 . 1.379(3) no
C1 H1 . 0.93 no
C2 C3 . 1.373(4) no
C3 C4 . 1.375(4) no
C3 H3 . 0.93 no
C4 C5 . 1.380(4) no
C4 H4 . 0.93 no
C5 H5 . 0.93 no
C6 C7 . 1.390(4) no
C6 H6 . 0.93 no
C7 C8 . 1.374(4) no
C8 C9 . 1.369(4) no
C8 H8 . 0.93 no
C9 C10 . 1.380(4) no
C9 H9 . 0.93 no
C10 H10 . 0.93 no

loop_
_geom_hbond_atom_site_label_D
_geom_hbond_atom_site_label_H
_geom_hbond_atom_site_label_A
_geom_hbond_site_symmetry_A
_geom_hbond_distance_DH
_geom_hbond_distance_HA
_geom_hbond_distance_DA
_geom_hbond_angle_DHA
_geom_hbond_publ_flag
O1 H11 O4 2_676 0.84(4) 1.89(4) 2.735(3) 177(3) yes
O1 H11 O5 2_676 0.84(4) 2.58(3) 3.163(3) 128(3) yes
O2 H12 O1W . 0.84(4) 1.82(4) 2.650(3) 168(4) yes
O1W H1W1 O1 1_646 0.85(4) 2.16(2) 2.937(3) 153(4) yes
O1W H1W2 O5 2_667 0.85(3) 2.08(3) 2.901(3) 166(4) yes

loop_
_geom_torsion_atom_site_label_1
_geom_torsion_atom_site_label_2
_geom_torsion_atom_site_label_3
_geom_torsion_atom_site_label_4
_geom_torsion_site_symmetry_1
_geom_torsion
_geom_torsion_publ_flag
Ag1 Ag1 N1 C5 2_666 -90.6(2) no
Ag1 Ag1 N1 C1 2_666 87.1(2) no
Ag1 Ag1 N2 C6 2_666 -88.4(2) no
Ag1 Ag1 N2 C10 2_666 91.9(2) no
Ag1 N1 C5 C4 . 176.5(2) no
Ag1 N1 C1 C2 . -177.1(2) no
Ag1 N2 C6 C7 . 179.4(2) no
Ag1 N2 C10 C9 . -179.8(2) no
N1 C1 C2 O1 . 179.7(2) no
N1 C1 C2 C3 . 1.1(4) no
N2 C6 C7 O2 . 180.0(2) no
N2 C6 C7 C8 . 0.6(4) no
O1 C2 C3 C4 . 179.1(2) no
O2 C7 C8 C9 . -179.4(3) no
C1 C2 C3 C4 . -2.3(4) no
C1 N1 C5 C4 . -1.3(4) no
C2 C3 C4 C5 . 1.8(4) no
C3 C4 C5 N1 . 0.1(4) no
C5 N1 C1 C2 . 0.8(4) no
C6 C7 C8 C9 . -0.1(4) no
C6 N2 C10 C9 . 0.5(4) no
C7 C8 C9 C10 . -0.2(4) no
C8 C9 C10 N2 . 0.0(4) no
C10 N2 C6 C7 . -0.8(4) no
